data_4506364
loop_
_publ_author_name
'Deng, Zhao-Peng'
'Huo, Li-Hua'
'Zhao, Hui'
'Gao, Shan'

_publ_section_title
;
 A Co-Crystal Strategy to Tune the Supramolecular Patterns and Luminescent
 Properties: Ten Well-Designed Salts Assembled by Arenedisulfonic Acid
 with Diverse Diamines
;
_journal_issue 6
_journal_name_full 'Crystal Growth &amp; Design'
_journal_page_first 3342
_journal_paper_doi 10.1021/cg3004855
_journal_volume 12
_journal_year 2012
_chemical_formula_moiety 'C10 H6 O6 S2, C3 H12 N2'
_chemical_formula_sum 'C13 H18 N2 O6 S2'
_chemical_formula_weight 362.41
_chemical_name_systematic
; 
 ? 
;
_space_group_IT_number 15
_symmetry_cell_setting monoclinic
_symmetry_space_group_name_Hall '-C 2yc'
_symmetry_space_group_name_H-M 'C 1 2/c 1'
_atom_sites_solution_hydrogens geom
_atom_sites_solution_primary direct
_atom_sites_solution_secondary difmap
_audit_creation_method SHELXL-97
_cell_angle_alpha 90.00
_cell_angle_beta 91.11(3)
_cell_angle_gamma 90.00
_cell_formula_units_Z 4
_cell_length_a 25.475(5)
_cell_length_b 7.4957(15)
_cell_length_c 7.9814(16)
_cell_measurement_reflns_used 4090
_cell_measurement_temperature 295(2)
_cell_measurement_theta_max 27.47
_cell_measurement_theta_min 3.63
_cell_volume 1523.8(5)
_computing_cell_refinement RAPID-AUTO
_computing_data_collection 'RAPID-AUTO (Rigaku Corporation, 1998)'
_computing_data_reduction 'CrystalStructure (Rigaku/MSC and Rigaku Corporation, 2002)'
_computing_molecular_graphics SHELXL-97
_computing_publication_material SHELXL-97
_computing_structure_refinement 'SHELXL-97 (Sheldrick, 1997)'
_computing_structure_solution 'SHELXS-97 (Sheldrick, 1990)'
_diffrn_ambient_temperature 295(2)
_diffrn_detector_area_resol_mean 10.000
_diffrn_measured_fraction_theta_full 0.987
_diffrn_measured_fraction_theta_max 0.987
_diffrn_measurement_device_type 'Rigaku RAXIS-RAPID'
_diffrn_measurement_method \w
_diffrn_radiation_monochromator graphite
_diffrn_radiation_source 'fine-focus sealed tube'
_diffrn_radiation_type MoK\a
_diffrn_radiation_wavelength 0.71073
_diffrn_reflns_av_R_equivalents 0.0994
_diffrn_reflns_av_sigmaI/netI 0.0954
_diffrn_reflns_limit_h_max 32
_diffrn_reflns_limit_h_min -32
_diffrn_reflns_limit_k_max 9
_diffrn_reflns_limit_k_min -9
_diffrn_reflns_limit_l_max 10
_diffrn_reflns_limit_l_min -9
_diffrn_reflns_number 4943
_diffrn_reflns_theta_full 27.48
_diffrn_reflns_theta_max 27.48
_diffrn_reflns_theta_min 3.63
_diffrn_standards_decay_% 0
_diffrn_standards_interval_count 0
_diffrn_standards_interval_time 0
_diffrn_standards_number 0
_exptl_absorpt_coefficient_mu 0.383
_exptl_absorpt_correction_T_max 0.9483
_exptl_absorpt_correction_T_min 0.9308
_exptl_absorpt_correction_type multi-scan
_exptl_absorpt_process_details 'ABSCOR (Higashi, 1995)'
_exptl_crystal_colour colorless
_exptl_crystal_density_diffrn 1.580
_exptl_crystal_density_method 'not measured'
_exptl_crystal_description prism
_exptl_crystal_F_000 760
_exptl_crystal_size_max 0.19
_exptl_crystal_size_mid 0.15
_exptl_crystal_size_min 0.14
_refine_diff_density_max 0.442
_refine_diff_density_min -0.283
_refine_diff_density_rms 0.072
_refine_ls_extinction_method none
_refine_ls_goodness_of_fit_ref 1.043
_refine_ls_hydrogen_treatment mixed
_refine_ls_matrix_type full
_refine_ls_number_parameters 114
_refine_ls_number_reflns 1724
_refine_ls_number_restraints 6
_refine_ls_restrained_S_all 1.042
_refine_ls_R_factor_all 0.1032
_refine_ls_R_factor_gt 0.0632
_refine_ls_shift/su_max 0.000
_refine_ls_shift/su_mean 0.000
_refine_ls_structure_factor_coef Fsqd
_refine_ls_weighting_details 'calc w=1/[\s^2^(Fo^2^)+(0.0594P)^2^+0.0000P] where P=(Fo^2^+2Fc^2^)/3'
_refine_ls_weighting_scheme calc
_refine_ls_wR_factor_gt 0.1297
_refine_ls_wR_factor_ref 0.1425
_reflns_number_gt 1337
_reflns_number_total 1724
_reflns_threshold_expression >2sigma(I)
_cod_data_source_file cg3004855_si_002.cif
_cod_data_source_block crystal3
_cod_original_sg_symbol_H-M 'C 2/c'
_cod_database_code 4506364

loop_
_symmetry_equiv_pos_as_xyz
'x, y, z'
'-x, y, -z+1/2'
'x+1/2, y+1/2, z'
'-x+1/2, y+1/2, -z+1/2'
'-x, -y, -z'
'x, -y, z-1/2'
'-x+1/2, -y+1/2, -z'
'x+1/2, -y+1/2, z-1/2'

loop_
_atom_site_label
_atom_site_type_symbol
_atom_site_fract_x
_atom_site_fract_y
_atom_site_fract_z
_atom_site_U_iso_or_equiv
_atom_site_adp_type
_atom_site_occupancy
_atom_site_symmetry_multiplicity
_atom_site_calc_flag
_atom_site_refinement_flags
S1 S 0.11616(4) 0.25814(13) 0.41347(14) 0.0247(3) Uani 1 1 d .
O1 O 0.08918(12) 0.2110(5) 0.2569(4) 0.0435(9) Uani 1 1 d .
O2 O 0.10914(12) 0.4437(4) 0.4643(4) 0.0403(8) Uani 1 1 d .
O3 O 0.10361(12) 0.1334(4) 0.5479(4) 0.0345(7) Uani 1 1 d .
N1 N 0.07621(14) 0.2059(5) 0.8890(4) 0.0287(8) Uani 1 1 d D
H1N1 H 0.0831(16) 0.118(3) 0.953(4) 0.043 Uiso 1 1 d D
H1N2 H 0.0790(16) 0.173(4) 0.7870(18) 0.043 Uiso 1 1 d D
H1N3 H 0.0972(14) 0.292(3) 0.910(4) 0.043 Uiso 1 1 d D
C1 C 0.20089(18) 0.1730(6) 0.2305(6) 0.0342(10) Uani 1 1 d .
H1 H 0.1761 0.1517 0.1457 0.041 Uiso 1 1 calc R
C2 C 0.18443(15) 0.2297(6) 0.3834(5) 0.0256(9) Uani 1 1 d .
C3 C 0.22219(14) 0.2636(5) 0.5143(5) 0.0224(8) Uani 1 1 d .
C4 C 0.20869(17) 0.3257(6) 0.6785(5) 0.0303(10) Uani 1 1 d .
H4 H 0.1736 0.3475 0.7019 0.036 Uiso 1 1 calc R
C5 C 0.24609(18) 0.3538(6) 0.8016(5) 0.0343(10) Uani 1 1 d .
H5 H 0.2360 0.3911 0.9073 0.041 Uiso 1 1 calc R
C6 C 0.01851(18) 0.2466(7) 0.9000(7) 0.0394(11) Uani 1 1 d .
H6A H 0.0121 0.3127 1.0021 0.047 Uiso 1 1 calc R
H6B H -0.0012 0.1360 0.9044 0.047 Uiso 1 1 calc R
C7 C 0.0000 0.3552(9) 0.7500 0.0408(16) Uani 1 2 d S
H7 H 0.0282 0.4310 0.7159 0.049 Uiso 1 1 d R

loop_
_atom_site_aniso_label
_atom_site_aniso_U_11
_atom_site_aniso_U_22
_atom_site_aniso_U_33
_atom_site_aniso_U_23
_atom_site_aniso_U_13
_atom_site_aniso_U_12
S1 0.0221(5) 0.0241(5) 0.0278(6) -0.0007(4) -0.0005(3) 0.0025(4)
O1 0.0262(18) 0.069(2) 0.0346(17) -0.0070(17) -0.0045(12) 0.0043(15)
O2 0.0415(19) 0.0227(17) 0.0567(19) -0.0067(14) 0.0003(14) 0.0064(13)
O3 0.0363(16) 0.0303(17) 0.0371(16) -0.0011(14) 0.0067(13) -0.0105(13)
N1 0.0291(19) 0.0285(19) 0.0285(18) 0.0047(16) -0.0009(14) -0.0027(14)
C1 0.037(3) 0.027(2) 0.038(2) -0.006(2) -0.0028(18) 0.0041(18)
C2 0.019(2) 0.030(2) 0.028(2) 0.0006(17) 0.0047(16) -0.0033(15)
C3 0.015(2) 0.029(2) 0.0231(19) 0.0018(15) -0.0004(14) -0.0001(14)
C4 0.024(2) 0.031(2) 0.036(2) -0.0043(19) 0.0038(16) 0.0042(17)
C5 0.043(3) 0.036(3) 0.024(2) -0.0051(19) 0.0022(18) -0.0020(19)
C6 0.027(2) 0.054(3) 0.038(2) 0.006(2) 0.0022(18) -0.003(2)
C7 0.033(4) 0.027(3) 0.062(4) 0.000 -0.012(3) 0.000

loop_
_atom_type_symbol
_atom_type_description
_atom_type_scat_dispersion_real
_atom_type_scat_dispersion_imag
_atom_type_scat_source
C C 0.0033 0.0016 'International Tables Vol C Tables 4.2.6.8 and 6.1.1.4'
H H 0.0000 0.0000 'International Tables Vol C Tables 4.2.6.8 and 6.1.1.4'
N N 0.0061 0.0033 'International Tables Vol C Tables 4.2.6.8 and 6.1.1.4'
O O 0.0106 0.0060 'International Tables Vol C Tables 4.2.6.8 and 6.1.1.4'
S S 0.1246 0.1234 'International Tables Vol C Tables 4.2.6.8 and 6.1.1.4'

loop_
_geom_angle_atom_site_label_1
_geom_angle_atom_site_label_2
_geom_angle_atom_site_label_3
_geom_angle
_geom_angle_site_symmetry_1
_geom_angle_site_symmetry_3
O1 S1 O2 114.3(2) . .
O1 S1 O3 111.6(2) . .
O2 S1 O3 112.03(18) . .
O1 S1 C2 107.59(18) . .
O2 S1 C2 106.1(2) . .
O3 S1 C2 104.56(19) . .
C6 N1 H1N1 108(3) . .
C6 N1 H1N2 102(3) . .
H1N1 N1 H1N2 109.2(17) . .
C6 N1 H1N3 116(3) . .
H1N1 N1 H1N3 110.4(17) . .
H1N2 N1 H1N3 109.9(17) . .
C2 C1 C5 121.6(4) . 7_556
C2 C1 H1 119.2 . .
C5 C1 H1 119.2 7_556 .
C1 C2 C3 119.6(4) . .
C1 C2 S1 118.5(3) . .
C3 C2 S1 121.9(3) . .
C2 C3 C4 123.6(4) . .
C2 C3 C3 120.3(4) . 7_556
C4 C3 C3 116.0(4) . 7_556
C5 C4 C3 121.8(4) . .
C5 C4 H4 119.1 . .
C3 C4 H4 119.1 . .
C4 C5 C1 120.6(4) . 7_556
C4 C5 H5 119.7 . .
C1 C5 H5 119.7 7_556 .
N1 C6 C7 110.6(3) . .
N1 C6 H6A 109.5 . .
C7 C6 H6A 109.5 . .
N1 C6 H6B 109.5 . .
C7 C6 H6B 109.5 . .
H6A C6 H6B 108.1 . .
C6 C7 C6 115.0(6) 2_556 .
C6 C7 H7 108.5 2_556 .
C6 C7 H7 108.6 . .

loop_
_geom_bond_atom_site_label_1
_geom_bond_atom_site_label_2
_geom_bond_distance
_geom_bond_site_symmetry_2
S1 O1 1.458(3) .
S1 O2 1.461(3) .
S1 O3 1.463(3) .
S1 C2 1.773(4) .
N1 C6 1.505(5) .
N1 H1N1 0.85(5) .
N1 H1N2 0.86(5) .
N1 H1N3 0.85(5) .
C1 C2 1.366(6) .
C1 C5 1.394(6) 7_556
C1 H1 0.9300 .
C2 C3 1.429(6) .
C3 C4 1.440(6) .
C3 C3 1.454(7) 7_556
C4 C5 1.371(6) .
C4 H4 0.9300 .
C5 C1 1.394(6) 7_556
C5 H5 0.9300 .
C6 C7 1.516(6) .
C6 H6A 0.9700 .
C6 H6B 0.9700 .
C7 C6 1.516(6) 2_556
C7 H7 0.9700 .

loop_
_geom_hbond_atom_site_label_D
_geom_hbond_atom_site_label_H
_geom_hbond_atom_site_label_A
_geom_hbond_distance_DH
_geom_hbond_distance_HA
_geom_hbond_distance_DA
_geom_hbond_angle_DHA
_geom_hbond_site_symmetry_A
N1 H1N1 O3 0.85(5) 2.09(5) 2.920(5) 164(3) 6_556
N1 H1N1 O1 0.85(5) 2.52(3) 2.948(5) 112(3) 1_556
N1 H1N2 O3 0.86(5) 2.04(6) 2.876(4) 165(4) .
N1 H1N3 O2 0.85(5) 2.05(2) 2.818(5) 150(4) 6_566

loop_
_geom_torsion_atom_site_label_1
_geom_torsion_atom_site_label_2
_geom_torsion_atom_site_label_3
_geom_torsion_atom_site_label_4
_geom_torsion
_geom_torsion_site_symmetry_1
_geom_torsion_site_symmetry_4
C5 C1 C2 C3 0.3(7) 7_556 .
C5 C1 C2 S1 -179.4(3) 7_556 .
O1 S1 C2 C1 0.2(4) . .
O2 S1 C2 C1 -122.5(4) . .
O3 S1 C2 C1 118.9(4) . .
O1 S1 C2 C3 -179.5(3) . .
O2 S1 C2 C3 57.8(4) . .
O3 S1 C2 C3 -60.7(4) . .
C1 C2 C3 C4 179.2(4) . .
S1 C2 C3 C4 -1.2(6) . .
C1 C2 C3 C3 -0.5(7) . 7_556
S1 C2 C3 C3 179.1(4) . 7_556
C2 C3 C4 C5 178.9(4) . .
C3 C3 C4 C5 -1.4(7) 7_556 .
C3 C4 C5 C1 1.7(7) . 7_556
N1 C6 C7 C6 89.0(4) . 2_556
